data_2206981
loop_
_publ_author_name
'Xueli Niu'
'Jianmin Dou'
'Changwen Hu'
'Dacheng Li'
'Daqi Wang'

_publ_section_title
;A binuclear manganese(II) complex:
 di-\m-acetato-\k^4^<i>O</i>:<i>O</i>'-bis[bis(1,10-phenanthroline-\k^2^<i>N</i>,<i>N</i>')manganese(II)]
 bis(perchlorate)
;
_journal_coeditor_code IS6113
_journal_issue 10
_journal_name_full 'Acta Crystallographica Section E'
_journal_page_first m1909
_journal_page_last m1911
_journal_paper_doi 10.1107/S1600536805027479
_journal_volume 61
_journal_year 2005
_chemical_formula_iupac '[Mn2 (C2 H3 O2)2 (C12 H8 N2)4] (Cl O4)2'
_chemical_formula_moiety 'C52 H38 Mn2 N8 O4 2+, 2Cl O4 -'
_chemical_formula_sum 'C52 H38 Cl2 Mn2 N8 O12'
_chemical_formula_weight 1147.68
_chemical_melting_point_gt 300
_chemical_name_systematic
;
di-\m-acetato-\k^4^O:O'-bis[bis(1,10-phenanthroline-\k^2^N,N')manganese(II)]
bis(perchlorate)
;
_space_group_IT_number 14
_symmetry_cell_setting monoclinic
_symmetry_space_group_name_Hall '-P 2ybc'
_symmetry_space_group_name_H-M 'P 1 21/c 1'
_atom_sites_solution_hydrogens geom
_atom_sites_solution_primary direct
_atom_sites_solution_secondary difmap
_audit_creation_method SHELXL-97
_cell_angle_alpha 90.00
_cell_angle_beta 96.224(2)
_cell_angle_gamma 90.00
_cell_formula_units_Z 2
_cell_length_a 9.5474(12)
_cell_length_b 14.1858(18)
_cell_length_c 18.802(2)
_cell_measurement_reflns_used 5713
_cell_measurement_temperature 293(2)
_cell_measurement_theta_max 27.563
_cell_measurement_theta_min 2.582
_cell_volume 2531.5(5)
_computing_cell_refinement 'SAINT (Siemens, 1996)'
_computing_data_collection 'SMART (Siemens, 1996)'
_computing_data_reduction SAINT
_computing_molecular_graphics 'SHELXTL (Bruker, 1997)'
_computing_publication_material SHELXTL
_computing_structure_refinement 'SHELXL97 (Sheldrick, 1997)'
_computing_structure_solution 'SHELXS97 (Sheldrick, 1997)'
_diffrn_ambient_temperature 293(2)
_diffrn_measured_fraction_theta_full 0.997
_diffrn_measured_fraction_theta_max 0.997
_diffrn_measurement_device_type 'Siemens SMART CCD area-detector'
_diffrn_measurement_method '\f and \w'
_diffrn_radiation_monochromator graphite
_diffrn_radiation_source 'fine-focus sealed tube'
_diffrn_radiation_type MoK\a
_diffrn_radiation_wavelength 0.71073
_diffrn_reflns_av_R_equivalents 0.0312
_diffrn_reflns_av_sigmaI/netI 0.0300
_diffrn_reflns_limit_h_max 11
_diffrn_reflns_limit_h_min -10
_diffrn_reflns_limit_k_max 13
_diffrn_reflns_limit_k_min -16
_diffrn_reflns_limit_l_max 22
_diffrn_reflns_limit_l_min -22
_diffrn_reflns_number 12909
_diffrn_reflns_theta_full 25.00
_diffrn_reflns_theta_max 25.00
_diffrn_reflns_theta_min 1.80
_diffrn_standards_decay_% 0
_diffrn_standards_number 0
_exptl_absorpt_coefficient_mu 0.677
_exptl_absorpt_correction_T_max 0.8177
_exptl_absorpt_correction_T_min 0.7505
_exptl_absorpt_correction_type multi-scan
_exptl_absorpt_process_details '(SADABS; Sheldrick, 1996)'
_exptl_crystal_colour yellow
_exptl_crystal_density_diffrn 1.506
_exptl_crystal_density_method 'not measured'
_exptl_crystal_description block
_exptl_crystal_F_000 1172
_exptl_crystal_size_max 0.45
_exptl_crystal_size_mid 0.38
_exptl_crystal_size_min 0.31
_refine_diff_density_max 0.640
_refine_diff_density_min -0.325
_refine_ls_extinction_method none
_refine_ls_goodness_of_fit_ref 1.008
_refine_ls_hydrogen_treatment constr
_refine_ls_matrix_type full
_refine_ls_number_parameters 344
_refine_ls_number_reflns 4444
_refine_ls_number_restraints 0
_refine_ls_restrained_S_all 1.008
_refine_ls_R_factor_all 0.0529
_refine_ls_R_factor_gt 0.0436
_refine_ls_shift/su_max 0.000
_refine_ls_shift/su_mean 0.000
_refine_ls_structure_factor_coef Fsqd
_refine_ls_weighting_details 'calc w=1/[\s^2^(Fo^2^)+(0.0794P)^2^+1.191P] where P=(Fo^2^+2Fc^2^)/3'
_refine_ls_weighting_scheme calc
_refine_ls_wR_factor_gt 0.1238
_refine_ls_wR_factor_ref 0.1321
_reflns_number_gt 3681
_reflns_number_total 4444
_reflns_threshold_expression I>2\s(I)
_cod_data_source_file is6113.cif
_cod_data_source_block I
_cod_depositor_comments
;
The following automatic conversions were performed:
'_symmetry_cell_setting' value 'Monoclinic' changed to 'monoclinic'
according to '/home/saulius/struct/CIF-dictionaries/cif_core.dic'
dictionary named 'cif_core.dic' version 2.4.1 from 2010-06-29.

Automatic conversion script
Id: cif_fix_enum 1527 2010-12-29 10:47:43Z saulius 

The following automatic conversions were performed:

'_chemical_melting_point' tag was changed to
'_chemical_melting_point_gt' since the value was specified 'more
than' ('>') a certain temperature. The value '>300' was changed to
'300' - it should be numeric and without a unit designator.

Automatic conversion script
Id: cif_fix_values 1646 2011-03-28 12:23:43Z adriana 

The following automatic conversions were performed:

'_chemical_melting_point' tag was changed to
'_chemical_melting_point_gt' since the value was specified 'more
than' ('>') a certain temperature. The value '>300' was changed to
'300' - it should be numeric and without a unit
designator.

'_symmetry_cell_setting' value 'Monoclinic' changed to
'monoclinic' according to
/home/saulius/struct/CIF-dictionaries/cif_core.dic dictionary named
'cif_core.dic' version 2.4.1 from 2010-06-29.

Automatic conversion script
Id: cif_fix_values 1715 2011-07-08 13:25:40Z adriana 
;
_cod_original_sg_symbol_H-M 'P 21/c'
_cod_database_code 2206981
_cod_database_fobs_code 2206981

loop_
_symmetry_equiv_pos_as_xyz
'x, y, z'
'-x, y+1/2, -z+1/2'
'-x, -y, -z'
'x, -y-1/2, z-1/2'

loop_
_atom_site_label
_atom_site_fract_x
_atom_site_fract_y
_atom_site_fract_z
_atom_site_U_iso_or_equiv
_atom_site_adp_type
_atom_site_calc_flag
_atom_site_refinement_flags
_atom_site_occupancy
_atom_site_type_symbol
Mn1 0.48252(4) 0.15506(3) 0.032485(19) 0.04150(16) Uani d . 1 Mn
Cl1 0.03229(9) 0.37814(6) 0.17235(5) 0.0707(3) Uani d . 1 Cl
N1 0.3818(3) 0.29822(16) 0.00123(12) 0.0525(6) Uani d . 1 N
N2 0.6458(3) 0.24196(16) -0.01692(12) 0.0538(6) Uani d . 1 N
N3 0.5281(2) 0.21402(15) 0.14617(11) 0.0438(5) Uani d . 1 N
N4 0.3037(3) 0.10828(17) 0.09445(12) 0.0540(6) Uani d . 1 N
O1 0.6298(2) 0.04504(13) 0.05213(10) 0.0516(5) Uani d . 1 O
O2 0.3895(2) 0.10793(13) -0.06989(9) 0.0572(5) Uani d . 1 O
O3 -0.0446(4) 0.3325(3) 0.1156(2) 0.1570(17) Uani d . 1 O
O4 0.1779(3) 0.35989(19) 0.17173(15) 0.0811(7) Uani d . 1 O
O5 -0.0092(4) 0.3485(3) 0.2389(2) 0.1319(14) Uani d . 1 O
O6 0.0119(4) 0.4779(2) 0.1681(2) 0.1208(11) Uani d . 1 O
C1 0.2537(4) 0.3264(2) 0.01140(19) 0.0703(9) Uani d . 1 C
H1 0.2001 0.2892 0.0389 0.084 Uiso calc R 1 H
C2 0.1952(5) 0.4109(3) -0.0179(2) 0.0918(14) Uani d . 1 C
H2 0.1045 0.4289 -0.0100 0.110 Uiso calc R 1 H
C3 0.2732(6) 0.4653(3) -0.0576(2) 0.0958(15) Uani d . 1 C
H3 0.2355 0.5212 -0.0772 0.115 Uiso calc R 1 H
C4 0.4084(5) 0.4390(2) -0.06941(18) 0.0786(12) Uani d . 1 C
C5 0.4606(4) 0.35334(18) -0.03781(15) 0.0570(8) Uani d . 1 C
C6 0.5988(4) 0.3231(2) -0.04834(15) 0.0547(7) Uani d . 1 C
C7 0.6839(5) 0.3771(2) -0.09080(17) 0.0759(11) Uani d . 1 C
C8 0.8167(5) 0.3440(3) -0.0992(2) 0.0936(14) Uani d . 1 C
H8 0.8746 0.3776 -0.1269 0.112 Uiso calc R 1 H
C9 0.8632(4) 0.2624(4) -0.0672(2) 0.0960(13) Uani d . 1 C
H9 0.9525 0.2393 -0.0729 0.115 Uiso calc R 1 H
C10 0.7755(4) 0.2142(3) -0.0261(2) 0.0720(9) Uani d . 1 C
H10 0.8092 0.1591 -0.0035 0.086 Uiso calc R 1 H
C11 0.4992(7) 0.4902(3) -0.1130(2) 0.0986(17) Uani d . 1 C
H11 0.4657 0.5457 -0.1350 0.118 Uiso calc R 1 H
C12 0.6265(7) 0.4619(3) -0.1227(2) 0.0975(16) Uani d . 1 C
H12 0.6804 0.4977 -0.1509 0.117 Uiso calc R 1 H
C13 0.6391(3) 0.2643(2) 0.17166(15) 0.0522(7) Uani d . 1 C
H13 0.7111 0.2737 0.1428 0.063 Uiso calc R 1 H
C14 0.6526(3) 0.3038(2) 0.23998(16) 0.0602(8) Uani d . 1 C
H14 0.7326 0.3382 0.2562 0.072 Uiso calc R 1 H
C15 0.5490(3) 0.2917(2) 0.28235(15) 0.0581(8) Uani d . 1 C
H15 0.5565 0.3188 0.3276 0.070 Uiso calc R 1 H
C16 0.4295(3) 0.23786(19) 0.25805(13) 0.0476(6) Uani d . 1 C
C17 0.4250(3) 0.20005(17) 0.18895(13) 0.0410(6) Uani d . 1 C
C18 0.3074(3) 0.14250(18) 0.16192(14) 0.0454(6) Uani d . 1 C
C19 0.2001(3) 0.1237(2) 0.20575(16) 0.0563(7) Uani d . 1 C
C20 0.0901(4) 0.0656(3) 0.1780(2) 0.0811(11) Uani d . 1 C
H20 0.0188 0.0498 0.2057 0.097 Uiso calc R 1 H
C21 0.0874(4) 0.0321(3) 0.1100(2) 0.0965(14) Uani d . 1 C
H21 0.0127 -0.0051 0.0906 0.116 Uiso calc R 1 H
C22 0.1962(4) 0.0539(3) 0.07023(19) 0.0801(11) Uani d . 1 C
H22 0.1940 0.0292 0.0243 0.096 Uiso calc R 1 H
C23 0.3173(3) 0.2200(2) 0.29973(14) 0.0568(7) Uani d . 1 C
H23 0.3190 0.2472 0.3448 0.068 Uiso calc R 1 H
C24 0.2096(4) 0.1650(2) 0.27562(16) 0.0630(8) Uani d . 1 C
H24 0.1389 0.1532 0.3048 0.076 Uiso calc R 1 H
C25 0.6348(3) -0.02586(18) 0.09172(13) 0.0446(6) Uani d . 1 C
C26 0.6739(4) -0.0126(2) 0.17081(16) 0.0753(10) Uani d . 1 C
H26A 0.5900 -0.0027 0.1938 0.113 Uiso calc R 1 H
H26B 0.7346 0.0411 0.1787 0.113 Uiso calc R 1 H
H26C 0.7218 -0.0678 0.1904 0.113 Uiso calc R 1 H

loop_
_atom_site_aniso_label
_atom_site_aniso_U_11
_atom_site_aniso_U_22
_atom_site_aniso_U_33
_atom_site_aniso_U_12
_atom_site_aniso_U_13
_atom_site_aniso_U_23
Mn1 0.0545(3) 0.0347(2) 0.0354(2) -0.00482(16) 0.00554(17) 0.00263(15)
Cl1 0.0550(5) 0.0691(5) 0.0876(6) 0.0028(4) 0.0054(4) 0.0115(4)
N1 0.0657(15) 0.0389(12) 0.0498(13) 0.0029(11) -0.0076(11) -0.0070(10)
N2 0.0643(16) 0.0470(13) 0.0497(13) -0.0127(11) 0.0045(11) 0.0060(11)
N3 0.0512(13) 0.0391(11) 0.0405(11) -0.0021(9) 0.0023(9) 0.0014(9)
N4 0.0601(14) 0.0561(14) 0.0467(13) -0.0170(12) 0.0095(11) -0.0075(11)
O1 0.0663(12) 0.0409(10) 0.0479(10) 0.0019(9) 0.0079(9) 0.0083(8)
O2 0.0910(15) 0.0383(11) 0.0386(10) -0.0012(10) -0.0096(9) 0.0019(8)
O3 0.104(3) 0.202(4) 0.160(4) -0.051(3) -0.008(2) -0.056(3)
O4 0.0597(14) 0.0900(18) 0.0942(18) 0.0091(12) 0.0109(13) 0.0184(14)
O5 0.096(2) 0.165(4) 0.143(3) 0.015(2) 0.051(2) 0.057(3)
O6 0.127(3) 0.082(2) 0.156(3) 0.0319(18) 0.026(2) 0.019(2)
C1 0.074(2) 0.061(2) 0.071(2) 0.0090(17) -0.0110(17) -0.0186(16)
C2 0.087(3) 0.073(3) 0.106(3) 0.029(2) -0.035(2) -0.031(2)
C3 0.131(4) 0.049(2) 0.092(3) 0.016(2) -0.055(3) -0.011(2)
C4 0.128(3) 0.0372(16) 0.0594(19) 0.0003(19) -0.040(2) -0.0032(14)
C5 0.092(2) 0.0329(14) 0.0408(14) -0.0097(14) -0.0183(14) 0.0004(11)
C6 0.079(2) 0.0409(15) 0.0418(14) -0.0196(14) -0.0043(14) 0.0009(12)
C7 0.117(3) 0.059(2) 0.0482(17) -0.043(2) -0.0051(19) 0.0080(15)
C8 0.101(3) 0.103(3) 0.080(3) -0.050(3) 0.023(2) 0.007(2)
C9 0.074(3) 0.114(4) 0.102(3) -0.030(2) 0.023(2) 0.005(3)
C10 0.062(2) 0.074(2) 0.081(2) -0.0114(17) 0.0158(17) 0.0067(18)
C11 0.180(5) 0.0388(19) 0.066(2) -0.026(3) -0.040(3) 0.0239(17)
C12 0.159(5) 0.065(3) 0.064(2) -0.046(3) -0.012(3) 0.0191(19)
C13 0.0530(16) 0.0508(16) 0.0525(16) -0.0042(13) 0.0038(13) 0.0004(13)
C14 0.0620(19) 0.0602(19) 0.0548(17) -0.0080(15) -0.0098(14) -0.0076(15)
C15 0.071(2) 0.0590(18) 0.0408(14) 0.0046(15) -0.0075(14) -0.0056(13)
C16 0.0613(17) 0.0445(15) 0.0356(13) 0.0111(13) -0.0013(12) 0.0038(11)
C17 0.0500(15) 0.0354(13) 0.0369(12) 0.0040(11) 0.0016(11) 0.0054(10)
C18 0.0557(16) 0.0427(14) 0.0387(13) 0.0000(11) 0.0085(11) 0.0051(11)
C19 0.0629(18) 0.0588(17) 0.0487(16) -0.0061(14) 0.0132(13) 0.0070(13)
C20 0.074(2) 0.100(3) 0.074(2) -0.033(2) 0.0283(18) -0.004(2)
C21 0.089(3) 0.117(3) 0.088(3) -0.059(3) 0.028(2) -0.029(2)
C22 0.086(2) 0.090(3) 0.067(2) -0.040(2) 0.0233(18) -0.0246(19)
C23 0.074(2) 0.0631(18) 0.0338(13) 0.0098(16) 0.0059(13) 0.0042(13)
C24 0.072(2) 0.075(2) 0.0445(16) 0.0077(17) 0.0201(15) 0.0118(15)
C25 0.0535(16) 0.0412(15) 0.0380(13) 0.0013(12) 0.0001(11) 0.0028(11)
C26 0.120(3) 0.0570(19) 0.0439(16) -0.0063(19) -0.0151(17) -0.0021(14)

loop_
_atom_type_symbol
_atom_type_description
_atom_type_scat_dispersion_real
_atom_type_scat_dispersion_imag
_atom_type_scat_source
C C 0.0033 0.0016 'International Tables Vol C Tables 4.2.6.8 and 6.1.1.4'
H H 0.0000 0.0000 'International Tables Vol C Tables 4.2.6.8 and 6.1.1.4'
N N 0.0061 0.0033 'International Tables Vol C Tables 4.2.6.8 and 6.1.1.4'
O O 0.0106 0.0060 'International Tables Vol C Tables 4.2.6.8 and 6.1.1.4'
Mn Mn 0.3368 0.7283 'International Tables Vol C Tables 4.2.6.8 and 6.1.1.4'
Cl Cl 0.1484 0.1585 'International Tables Vol C Tables 4.2.6.8 and 6.1.1.4'

loop_
_geom_angle_atom_site_label_1
_geom_angle_atom_site_label_2
_geom_angle_atom_site_label_3
_geom_angle_site_symmetry_1
_geom_angle
O1 Mn1 O2 . 97.49(8)
O1 Mn1 N2 . 89.96(8)
O2 Mn1 N2 . 92.18(8)
O1 Mn1 N4 . 102.61(8)
O2 Mn1 N4 . 96.25(8)
N2 Mn1 N4 . 163.76(9)
O1 Mn1 N3 . 92.94(7)
O2 Mn1 N3 . 166.39(8)
N2 Mn1 N3 . 96.57(8)
N4 Mn1 N3 . 72.84(8)
O1 Mn1 N1 . 162.44(9)
O2 Mn1 N1 . 85.68(7)
N2 Mn1 N1 . 72.62(9)
N4 Mn1 N1 . 94.16(9)
N3 Mn1 N1 . 87.00(8)
O3 Cl1 O4 . 110.3(2)
O3 Cl1 O5 . 111.4(3)
O4 Cl1 O5 . 108.78(19)
O3 Cl1 O6 . 111.2(3)
O4 Cl1 O6 . 107.97(19)
O5 Cl1 O6 . 107.1(2)
C1 N1 C5 . 118.7(3)
C1 N1 Mn1 . 126.9(2)
C5 N1 Mn1 . 114.0(2)
C10 N2 C6 . 117.8(3)
C10 N2 Mn1 . 125.8(2)
C6 N2 Mn1 . 115.7(2)
C13 N3 C17 . 118.0(2)
C13 N3 Mn1 . 126.70(18)
C17 N3 Mn1 . 115.14(16)
C22 N4 C18 . 118.1(3)
C22 N4 Mn1 . 126.3(2)
C18 N4 Mn1 . 115.58(18)
C25 O1 Mn1 . 133.10(18)
C25 O2 Mn1 3_655 129.23(16)
N1 C1 C2 . 122.4(4)
N1 C1 H1 . 118.8
C2 C1 H1 . 118.8
C3 C2 C1 . 118.9(4)
C3 C2 H2 . 120.6
C1 C2 H2 . 120.6
C2 C3 C4 . 120.8(4)
C2 C3 H3 . 119.6
C4 C3 H3 . 119.6
C3 C4 C5 . 117.1(4)
C3 C4 C11 . 125.4(4)
C5 C4 C11 . 117.5(4)
N1 C5 C4 . 122.0(4)
N1 C5 C6 . 118.7(2)
C4 C5 C6 . 119.3(3)
N2 C6 C5 . 117.8(3)
N2 C6 C7 . 121.5(3)
C5 C6 C7 . 120.7(3)
C8 C7 C6 . 118.0(4)
C8 C7 C12 . 123.8(4)
C6 C7 C12 . 118.2(4)
C9 C8 C7 . 120.1(4)
C9 C8 H8 . 120.0
C7 C8 H8 . 120.0
C8 C9 C10 . 118.8(4)
C8 C9 H9 . 120.6
C10 C9 H9 . 120.6
N2 C10 C9 . 123.8(4)
N2 C10 H10 . 118.1
C9 C10 H10 . 118.1
C12 C11 C4 . 123.0(4)
C12 C11 H11 . 118.5
C4 C11 H11 . 118.5
C11 C12 C7 . 121.3(4)
C11 C12 H12 . 119.3
C7 C12 H12 . 119.3
N3 C13 C14 . 122.7(3)
N3 C13 H13 . 118.7
C14 C13 H13 . 118.7
C15 C14 C13 . 119.6(3)
C15 C14 H14 . 120.2
C13 C14 H14 . 120.2
C14 C15 C16 . 119.9(3)
C14 C15 H15 . 120.0
C16 C15 H15 . 120.0
C17 C16 C15 . 116.8(3)
C17 C16 C23 . 119.7(3)
C15 C16 C23 . 123.5(3)
N3 C17 C16 . 123.0(2)
N3 C17 C18 . 117.7(2)
C16 C17 C18 . 119.3(2)
N4 C18 C19 . 122.2(3)
N4 C18 C17 . 118.3(2)
C19 C18 C17 . 119.4(2)
C20 C19 C18 . 117.4(3)
C20 C19 C24 . 123.8(3)
C18 C19 C24 . 118.8(3)
C21 C20 C19 . 119.8(3)
C21 C20 H20 . 120.1
C19 C20 H20 . 120.1
C20 C21 C22 . 119.5(3)
C20 C21 H21 . 120.3
C22 C21 H21 . 120.3
N4 C22 C21 . 123.0(3)
N4 C22 H22 . 118.5
C21 C22 H22 . 118.5
C24 C23 C16 . 121.3(3)
C24 C23 H23 . 119.4
C16 C23 H23 . 119.4
C23 C24 C19 . 121.5(3)
C23 C24 H24 . 119.3
C19 C24 H24 . 119.3
O2 C25 O1 3_655 124.1(2)
O2 C25 C26 3_655 117.3(2)
O1 C25 C26 . 118.5(2)
C25 C26 H26A . 109.5
C25 C26 H26B . 109.5
H26A C26 H26B . 109.5
C25 C26 H26C . 109.5
H26A C26 H26C . 109.5
H26B C26 H26C . 109.5

loop_
_geom_bond_atom_site_label_1
_geom_bond_atom_site_label_2
_geom_bond_site_symmetry_2
_geom_bond_distance
Mn1 O1 . 2.1061(19)
Mn1 O2 . 2.1376(18)
Mn1 N2 . 2.264(2)
Mn1 N4 . 2.268(2)
Mn1 N3 . 2.293(2)
Mn1 N1 . 2.296(2)
Cl1 O3 . 1.388(4)
Cl1 O4 . 1.416(3)
Cl1 O5 . 1.417(3)
Cl1 O6 . 1.430(3)
N1 C1 . 1.320(4)
N1 C5 . 1.355(4)
N2 C10 . 1.329(4)
N2 C6 . 1.348(4)
N3 C13 . 1.324(3)
N3 C17 . 1.351(3)
N4 C22 . 1.325(4)
N4 C18 . 1.355(3)
O1 C25 . 1.249(3)
O2 C25 3_655 1.248(3)
C1 C2 . 1.409(5)
C1 H1 . 0.9300
C2 C3 . 1.352(6)
C2 H2 . 0.9300
C3 C4 . 1.385(7)
C3 H3 . 0.9300
C4 C5 . 1.419(4)
C4 C11 . 1.451(7)
C5 C6 . 1.422(5)
C6 C7 . 1.423(5)
C7 C8 . 1.377(6)
C7 C12 . 1.426(6)
C8 C9 . 1.358(6)
C8 H8 . 0.9300
C9 C10 . 1.381(5)
C9 H9 . 0.9300
C10 H10 . 0.9300
C11 C12 . 1.312(7)
C11 H11 . 0.9300
C12 H12 . 0.9300
C13 C14 . 1.394(4)
C13 H13 . 0.9300
C14 C15 . 1.346(4)
C14 H14 . 0.9300
C15 C16 . 1.407(4)
C15 H15 . 0.9300
C16 C17 . 1.402(4)
C16 C23 . 1.417(4)
C17 C18 . 1.436(4)
C18 C19 . 1.408(4)
C19 C20 . 1.391(5)
C19 C24 . 1.432(4)
C20 C21 . 1.361(5)
C20 H20 . 0.9300
C21 C22 . 1.379(5)
C21 H21 . 0.9300
C22 H22 . 0.9300
C23 C24 . 1.330(5)
C23 H23 . 0.9300
C24 H24 . 0.9300
C25 O2 3_655 1.248(3)
C25 C26 . 1.505(4)
C26 H26A . 0.9600
C26 H26B . 0.9600
C26 H26C . 0.9600
